data_4079432
loop_
_publ_author_name
'Chow, Catherine'
'Patrick, Brian O.'
'Legzdins, Peter'

_publ_section_title
;
 Intermolecular C--H Activations of Hydrocarbons Initiated by a Tungsten
 Trimethylsilylallyl Complex
;
_journal_issue 21
_journal_name_full Organometallics
_journal_page_first 7453
_journal_paper_doi 10.1021/om300742y
_journal_volume 31
_journal_year 2012
_chemical_formula_sum 'C21 H39 Mo N O Si'
_chemical_formula_weight 445.56
_chemical_name_systematic
;
 ?
;
_space_group_IT_number 14
_symmetry_cell_setting monoclinic
_symmetry_space_group_name_Hall '-P 2yn'
_symmetry_space_group_name_H-M 'P 1 21/n 1'
_atom_sites_solution_hydrogens geom
_atom_sites_solution_primary direct
_atom_sites_solution_secondary difmap
_audit_creation_method SHELXL-97
_cell_angle_alpha 90.00
_cell_angle_beta 109.992(5)
_cell_angle_gamma 90.00
_cell_formula_units_Z 4
_cell_length_a 11.045(2)
_cell_length_b 14.930(3)
_cell_length_c 14.878(3)
_cell_measurement_reflns_used 5168
_cell_measurement_temperature 278(2)
_cell_measurement_theta_max 28.845
_cell_measurement_theta_min 2.8155
_cell_volume 2305.6(8)
_computing_molecular_graphics 'Ortep-3 for Windows (Farrugia, 1997)'
_computing_publication_material 'WinGX publication routines (Farrugia, 1999)'
_computing_structure_refinement 'SHELXL-97 (Sheldrick, 1997)'
_computing_structure_solution 'SIR92 (Altomare, et al., 1993)'
_diffrn_ambient_temperature 278(2)
_diffrn_measured_fraction_theta_full 0.951
_diffrn_measured_fraction_theta_max 0.951
_diffrn_measurement_device_type 'Bruker X8 Apex II'
_diffrn_measurement_method 'area detector'
_diffrn_radiation_monochromator graphite
_diffrn_radiation_source 'fine-focus sealed tube'
_diffrn_radiation_type MoK\a
_diffrn_radiation_wavelength 0.71073
_diffrn_reflns_av_R_equivalents 0.0338
_diffrn_reflns_av_sigmaI/netI 0.0575
_diffrn_reflns_limit_h_max 15
_diffrn_reflns_limit_h_min -14
_diffrn_reflns_limit_k_max 21
_diffrn_reflns_limit_k_min -9
_diffrn_reflns_limit_l_max 20
_diffrn_reflns_limit_l_min -12
_diffrn_reflns_number 16753
_diffrn_reflns_theta_full 30.16
_diffrn_reflns_theta_max 30.16
_diffrn_reflns_theta_min 2.00
_exptl_absorpt_coefficient_mu 0.629
_exptl_absorpt_correction_T_max 0.9937
_exptl_absorpt_correction_T_min 0.9051
_exptl_absorpt_correction_type multi-scan
_exptl_crystal_colour yellow
_exptl_crystal_density_diffrn 1.284
_exptl_crystal_density_method 'not measured'
_exptl_crystal_description plate
_exptl_crystal_F_000 944
_exptl_crystal_size_max 0.6
_exptl_crystal_size_mid 0.1
_exptl_crystal_size_min 0.05
_refine_diff_density_max 0.363
_refine_diff_density_min -0.328
_refine_diff_density_rms 0.074
_refine_ls_extinction_method none
_refine_ls_goodness_of_fit_ref 0.991
_refine_ls_hydrogen_treatment mixed
_refine_ls_matrix_type full
_refine_ls_number_parameters 261
_refine_ls_number_reflns 6475
_refine_ls_number_restraints 0
_refine_ls_restrained_S_all 0.991
_refine_ls_R_factor_all 0.0721
_refine_ls_R_factor_gt 0.0361
_refine_ls_shift/su_max 0.003
_refine_ls_shift/su_mean 0.000
_refine_ls_structure_factor_coef Fsqd
_refine_ls_weighting_details 'calc w=1/[\s^2^(Fo^2^)+(0.0389P)^2^+0.0000P] where P=(Fo^2^+2Fc^2^)/3'
_refine_ls_weighting_scheme calc
_refine_ls_wR_factor_gt 0.0724
_refine_ls_wR_factor_ref 0.0840
_reflns_number_gt 4453
_reflns_number_total 6475
_reflns_threshold_expression >2sigma(I)
_cod_data_source_file om300742y_si_001.cif
_cod_data_source_block 12
_cod_original_cell_volume 2305.6(7)
_cod_original_sg_symbol_H-M 'P 21/n'
_cod_database_code 4079432

loop_
_symmetry_equiv_pos_as_xyz
'x, y, z'
'-x+1/2, y+1/2, -z+1/2'
'-x, -y, -z'
'x-1/2, -y-1/2, z-1/2'

loop_
_atom_site_label
_atom_site_type_symbol
_atom_site_fract_x
_atom_site_fract_y
_atom_site_fract_z
_atom_site_U_iso_or_equiv
_atom_site_adp_type
_atom_site_occupancy
_atom_site_symmetry_multiplicity
_atom_site_calc_flag
_atom_site_refinement_flags
C1 C -0.1426(2) 0.16096(17) 0.22480(18) 0.0360(6) Uani 1 1 d .
C2 C -0.1395(3) 0.10099(17) 0.15145(18) 0.0362(6) Uani 1 1 d .
C3 C -0.0174(3) 0.06005(16) 0.18152(18) 0.0347(5) Uani 1 1 d .
C4 C 0.0574(2) 0.09737(16) 0.27155(18) 0.0350(5) Uani 1 1 d .
C5 C -0.0205(2) 0.15900(17) 0.29841(18) 0.0348(5) Uani 1 1 d .
C6 C -0.2607(3) 0.2057(2) 0.2313(2) 0.0559(8) Uani 1 1 d .
H6A H -0.3030 0.1662 0.2621 0.084 Uiso 1 1 calc R
H6B H -0.3182 0.2197 0.1681 0.084 Uiso 1 1 calc R
H6C H -0.2366 0.2599 0.2677 0.084 Uiso 1 1 calc R
C7 C -0.2514(3) 0.0786(2) 0.0626(2) 0.0576(8) Uani 1 1 d .
H7A H -0.2198 0.0534 0.0155 0.086 Uiso 1 1 calc R
H7B H -0.2994 0.1321 0.0376 0.086 Uiso 1 1 calc R
H7C H -0.3064 0.0360 0.0780 0.086 Uiso 1 1 calc R
C8 C 0.0225(3) -0.01753(18) 0.1341(2) 0.0517(7) Uani 1 1 d .
H8A H -0.0317 -0.0203 0.0681 0.078 Uiso 1 1 calc R
H8B H 0.0141 -0.0721 0.1656 0.078 Uiso 1 1 calc R
H8C H 0.1105 -0.0100 0.1382 0.078 Uiso 1 1 calc R
C9 C 0.1884(3) 0.0658(2) 0.3342(2) 0.0526(8) Uani 1 1 d .
H9A H 0.1794 0.0251 0.3814 0.079 Uiso 1 1 calc R
H9B H 0.2392 0.1164 0.3654 0.079 Uiso 1 1 calc R
H9C H 0.2302 0.0359 0.2957 0.079 Uiso 1 1 calc R
C10 C 0.0157(3) 0.2059(2) 0.3930(2) 0.0548(8) Uani 1 1 d .
H10A H -0.0395 0.2568 0.3876 0.082 Uiso 1 1 calc R
H10B H 0.1036 0.2256 0.4116 0.082 Uiso 1 1 calc R
H10C H 0.0062 0.1655 0.4403 0.082 Uiso 1 1 calc R
C11 C -0.0557(3) 0.2404(2) -0.0058(2) 0.0428(7) Uani 1 1 d .
C12 C -0.0682(3) 0.31781(18) 0.03866(18) 0.0369(6) Uani 1 1 d .
C13 C -0.1423(3) 0.32204(17) 0.09957(18) 0.0340(5) Uani 1 1 d .
C14 C -0.0708(4) 0.5171(2) 0.1159(3) 0.0745(11) Uani 1 1 d .
H14A H 0.0192 0.5022 0.1385 0.112 Uiso 1 1 calc R
H14B H -0.0827 0.5742 0.1413 0.112 Uiso 1 1 calc R
H14C H -0.1019 0.5198 0.0473 0.112 Uiso 1 1 calc R
C15 C -0.3359(3) 0.4610(3) 0.1128(3) 0.0762(11) Uani 1 1 d .
H15A H -0.3475 0.5149 0.1441 0.114 Uiso 1 1 calc R
H15B H -0.3847 0.4134 0.1272 0.114 Uiso 1 1 calc R
H15C H -0.3650 0.4705 0.0449 0.114 Uiso 1 1 calc R
C16 C -0.1031(4) 0.4318(2) 0.2882(2) 0.0714(10) Uani 1 1 d .
H16A H -0.0146 0.4132 0.3123 0.107 Uiso 1 1 calc R
H16B H -0.1542 0.3917 0.3110 0.107 Uiso 1 1 calc R
H16C H -0.1102 0.4914 0.3100 0.107 Uiso 1 1 calc R
C17 C 0.1777(3) 0.16202(18) 0.1183(2) 0.0371(6) Uani 1 1 d .
C18 C 0.2954(3) 0.21604(19) 0.1141(2) 0.0429(6) Uani 1 1 d .
C19 C 0.3891(3) 0.2332(3) 0.2155(3) 0.0689(10) Uani 1 1 d .
H19A H 0.4630 0.2652 0.2122 0.103 Uiso 1 1 calc R
H19B H 0.4162 0.1771 0.2475 0.103 Uiso 1 1 calc R
H19C H 0.3470 0.2683 0.2502 0.103 Uiso 1 1 calc R
C20 C 0.2615(3) 0.3034(2) 0.0620(3) 0.0691(10) Uani 1 1 d .
H20A H 0.2200 0.3416 0.0946 0.104 Uiso 1 1 calc R
H20B H 0.2041 0.2928 -0.0021 0.104 Uiso 1 1 calc R
H20C H 0.3384 0.3318 0.0600 0.104 Uiso 1 1 calc R
C21 C 0.3652(3) 0.1580(3) 0.0621(3) 0.0673(10) Uani 1 1 d .
H21A H 0.3091 0.1474 -0.0023 0.101 Uiso 1 1 calc R
H21B H 0.3887 0.1019 0.0948 0.101 Uiso 1 1 calc R
H21C H 0.4413 0.1884 0.0612 0.101 Uiso 1 1 calc R
N1 N 0.1231(2) 0.30073(14) 0.23521(15) 0.0365(5) Uani 1 1 d .
O1 O 0.1899(2) 0.35330(15) 0.29288(16) 0.0640(6) Uani 1 1 d .
Si1 Si -0.16148(8) 0.43012(5) 0.15594(6) 0.04149(18) Uani 1 1 d .
Mo1 Mo 0.017705(19) 0.218605(12) 0.165317(14) 0.02550(6) Uani 1 1 d .
H11A H -0.121(3) 0.199(2) -0.019(2) 0.055(9) Uiso 1 1 d .
H11B H 0.000(3) 0.2372(18) -0.041(2) 0.043(8) Uiso 1 1 d .
H12 H -0.014(2) 0.3649(17) 0.0376(17) 0.033(7) Uiso 1 1 d .
H13 H -0.213(3) 0.2844(18) 0.0823(18) 0.036(7) Uiso 1 1 d .
H17A H 0.142(2) 0.1320(17) 0.0589(18) 0.032(7) Uiso 1 1 d .
H17B H 0.213(2) 0.1160(18) 0.1641(18) 0.034(7) Uiso 1 1 d .

loop_
_atom_site_aniso_label
_atom_site_aniso_U_11
_atom_site_aniso_U_22
_atom_site_aniso_U_33
_atom_site_aniso_U_23
_atom_site_aniso_U_13
_atom_site_aniso_U_12
C1 0.0330(14) 0.0390(14) 0.0396(15) 0.0077(11) 0.0172(12) -0.0005(11)
C2 0.0364(15) 0.0356(13) 0.0355(14) 0.0023(10) 0.0108(12) -0.0103(10)
C3 0.0434(15) 0.0274(12) 0.0344(14) 0.0032(9) 0.0147(12) -0.0018(10)
C4 0.0365(14) 0.0330(13) 0.0341(14) 0.0084(10) 0.0101(12) 0.0018(10)
C5 0.0423(15) 0.0363(13) 0.0286(13) 0.0033(10) 0.0155(12) -0.0025(11)
C6 0.0447(18) 0.061(2) 0.072(2) 0.0119(16) 0.0329(17) 0.0047(14)
C7 0.0491(19) 0.058(2) 0.0548(19) -0.0002(14) 0.0039(15) -0.0215(15)
C8 0.073(2) 0.0322(14) 0.0531(18) -0.0056(12) 0.0259(16) -0.0023(13)
C9 0.0493(18) 0.0572(19) 0.0452(18) 0.0135(14) 0.0082(15) 0.0135(14)
C10 0.076(2) 0.056(2) 0.0339(16) -0.0024(12) 0.0202(16) 0.0007(15)
C11 0.0479(18) 0.0510(17) 0.0293(14) 0.0031(12) 0.0128(14) 0.0096(14)
C12 0.0374(15) 0.0360(13) 0.0347(15) 0.0115(11) 0.0088(12) 0.0085(11)
C13 0.0301(14) 0.0319(13) 0.0366(14) 0.0024(10) 0.0071(11) 0.0030(10)
C14 0.093(3) 0.0383(18) 0.102(3) -0.0084(17) 0.045(2) -0.0137(17)
C15 0.059(2) 0.068(2) 0.095(3) -0.023(2) 0.018(2) 0.0234(18)
C16 0.099(3) 0.059(2) 0.055(2) -0.0130(16) 0.024(2) 0.0200(19)
C17 0.0359(15) 0.0345(13) 0.0432(16) 0.0000(12) 0.0167(13) 0.0029(11)
C18 0.0338(14) 0.0475(15) 0.0526(17) -0.0006(13) 0.0216(13) 0.0017(12)
C19 0.0355(18) 0.092(3) 0.076(3) -0.013(2) 0.0154(17) -0.0060(17)
C20 0.058(2) 0.056(2) 0.103(3) 0.0207(18) 0.040(2) -0.0052(15)
C21 0.057(2) 0.076(2) 0.084(3) -0.0064(19) 0.044(2) 0.0054(18)
N1 0.0316(12) 0.0365(12) 0.0394(12) -0.0058(9) 0.0096(10) -0.0039(8)
O1 0.0485(13) 0.0640(15) 0.0711(15) -0.0342(12) 0.0096(11) -0.0170(11)
Si1 0.0434(5) 0.0324(4) 0.0482(5) -0.0024(3) 0.0149(4) 0.0069(3)
Mo1 0.02550(11) 0.02468(9) 0.02529(11) 0.00054(8) 0.00735(8) 0.00036(8)

loop_
_atom_type_symbol
_atom_type_description
_atom_type_scat_dispersion_real
_atom_type_scat_dispersion_imag
_atom_type_scat_source
C C 0.0033 0.0016 'International Tables Vol C Tables 4.2.6.8 and 6.1.1.4'
H H 0.0000 0.0000 'International Tables Vol C Tables 4.2.6.8 and 6.1.1.4'
N N 0.0061 0.0033 'International Tables Vol C Tables 4.2.6.8 and 6.1.1.4'
O O 0.0106 0.0060 'International Tables Vol C Tables 4.2.6.8 and 6.1.1.4'
Si Si 0.0817 0.0704 'International Tables Vol C Tables 4.2.6.8 and 6.1.1.4'
Mo Mo -1.6832 0.6857 'International Tables Vol C Tables 4.2.6.8 and 6.1.1.4'

loop_
_geom_angle_atom_site_label_1
_geom_angle_atom_site_label_2
_geom_angle_atom_site_label_3
_geom_angle
C5 C1 C2 108.3(2)
C5 C1 C6 125.4(3)
C2 C1 C6 125.5(3)
C5 C1 Mo1 70.39(13)
C2 C1 Mo1 74.17(14)
C6 C1 Mo1 129.34(18)
C3 C2 C1 107.6(2)
C3 C2 C7 126.3(3)
C1 C2 C7 125.8(3)
C3 C2 Mo1 72.99(14)
C1 C2 Mo1 71.56(14)
C7 C2 Mo1 125.69(18)
C2 C3 C4 108.3(2)
C2 C3 C8 126.2(2)
C4 C3 C8 125.2(2)
C2 C3 Mo1 73.29(14)
C4 C3 Mo1 69.55(13)
C8 C3 Mo1 128.72(18)
C5 C4 C3 108.0(2)
C5 C4 C9 125.5(2)
C3 C4 C9 125.8(2)
C5 C4 Mo1 72.25(14)
C3 C4 Mo1 75.72(14)
C9 C4 Mo1 125.31(18)
C4 C5 C1 107.8(2)
C4 C5 C10 125.4(3)
C1 C5 C10 126.4(2)
C4 C5 Mo1 72.75(14)
C1 C5 Mo1 74.77(14)
C10 C5 Mo1 123.37(19)
C1 C6 H6A 109.5
C1 C6 H6B 109.5
H6A C6 H6B 109.5
C1 C6 H6C 109.5
H6A C6 H6C 109.5
H6B C6 H6C 109.5
C2 C7 H7A 109.5
C2 C7 H7B 109.5
H7A C7 H7B 109.5
C2 C7 H7C 109.5
H7A C7 H7C 109.5
H7B C7 H7C 109.5
C3 C8 H8A 109.5
C3 C8 H8B 109.5
H8A C8 H8B 109.5
C3 C8 H8C 109.5
H8A C8 H8C 109.5
H8B C8 H8C 109.5
C4 C9 H9A 109.5
C4 C9 H9B 109.5
H9A C9 H9B 109.5
C4 C9 H9C 109.5
H9A C9 H9C 109.5
H9B C9 H9C 109.5
C5 C10 H10A 109.5
C5 C10 H10B 109.5
H10A C10 H10B 109.5
C5 C10 H10C 109.5
H10A C10 H10C 109.5
H10B C10 H10C 109.5
C12 C11 Mo1 69.87(15)
C12 C11 H11A 118(2)
Mo1 C11 H11A 94.8(19)
C12 C11 H11B 120.6(17)
Mo1 C11 H11B 122.2(17)
H11A C11 H11B 118(3)
C11 C12 C13 121.7(3)
C11 C12 Mo1 76.82(16)
C13 C12 Mo1 71.03(14)
C11 C12 H12 117.3(15)
C13 C12 H12 119.9(15)
Mo1 C12 H12 114.0(15)
C12 C13 Si1 120.44(19)
C12 C13 Mo1 73.38(14)
Si1 C13 Mo1 125.41(13)
C12 C13 H13 114.5(16)
Si1 C13 H13 115.7(16)
Mo1 C13 H13 99.5(16)
Si1 C14 H14A 109.5
Si1 C14 H14B 109.5
H14A C14 H14B 109.5
Si1 C14 H14C 109.5
H14A C14 H14C 109.5
H14B C14 H14C 109.5
Si1 C15 H15A 109.5
Si1 C15 H15B 109.5
H15A C15 H15B 109.5
Si1 C15 H15C 109.5
H15A C15 H15C 109.5
H15B C15 H15C 109.5
Si1 C16 H16A 109.5
Si1 C16 H16B 109.5
H16A C16 H16B 109.5
Si1 C16 H16C 109.5
H16A C16 H16C 109.5
H16B C16 H16C 109.5
C18 C17 Mo1 124.76(18)
C18 C17 H17A 107.2(15)
Mo1 C17 H17A 110.1(15)
C18 C17 H17B 105.1(15)
Mo1 C17 H17B 102.6(15)
H17A C17 H17B 105(2)
C20 C18 C19 109.2(3)
C20 C18 C21 108.1(3)
C19 C18 C21 107.8(3)
C20 C18 C17 114.1(2)
C19 C18 C17 110.0(2)
C21 C18 C17 107.4(2)
C18 C19 H19A 109.5
C18 C19 H19B 109.5
H19A C19 H19B 109.5
C18 C19 H19C 109.5
H19A C19 H19C 109.5
H19B C19 H19C 109.5
C18 C20 H20A 109.5
C18 C20 H20B 109.5
H20A C20 H20B 109.5
C18 C20 H20C 109.5
H20A C20 H20C 109.5
H20B C20 H20C 109.5
C18 C21 H21A 109.5
C18 C21 H21B 109.5
H21A C21 H21B 109.5
C18 C21 H21C 109.5
H21A C21 H21C 109.5
H21B C21 H21C 109.5
O1 N1 Mo1 171.3(2)
C16 Si1 C14 107.53(18)
C16 Si1 C13 116.01(14)
C14 Si1 C13 107.71(14)
C16 Si1 C15 107.80(17)
C14 Si1 C15 108.87(19)
C13 Si1 C15 108.75(14)
N1 Mo1 C17 90.79(10)
N1 Mo1 C13 92.31(10)
C17 Mo1 C13 133.15(10)
N1 Mo1 C12 92.25(10)
C17 Mo1 C12 97.58(10)
C13 Mo1 C12 35.59(9)
N1 Mo1 C5 92.25(9)
C17 Mo1 C5 120.24(10)
C13 Mo1 C5 106.33(9)
C12 Mo1 C5 141.82(9)
N1 Mo1 C4 101.87(10)
C17 Mo1 C4 86.26(9)
C13 Mo1 C4 138.18(9)
C12 Mo1 C4 165.34(10)
C5 Mo1 C4 35.00(9)
N1 Mo1 C1 117.04(9)
C17 Mo1 C1 136.97(9)
C13 Mo1 C1 80.83(9)
C12 Mo1 C1 112.30(9)
C5 Mo1 C1 34.84(8)
C4 Mo1 C1 57.62(9)
N1 Mo1 C11 116.35(11)
C17 Mo1 C11 75.03(11)
C13 Mo1 C11 61.89(10)
C12 Mo1 C11 33.32(9)
C5 Mo1 C11 148.38(11)
C4 Mo1 C11 137.12(10)
C1 Mo1 C11 114.45(11)
N1 Mo1 C3 135.71(9)
C17 Mo1 C3 80.52(9)
C13 Mo1 C3 124.94(9)
C12 Mo1 C3 131.82(9)
C5 Mo1 C3 57.50(8)
C4 Mo1 C3 34.72(8)
C1 Mo1 C3 56.54(9)
C11 Mo1 C3 103.22(10)
N1 Mo1 C2 149.47(9)
C17 Mo1 C2 108.27(9)
C13 Mo1 C2 91.52(10)
C12 Mo1 C2 108.03(10)
C5 Mo1 C2 57.70(9)
C4 Mo1 C2 57.46(9)
C1 Mo1 C2 34.27(9)
C11 Mo1 C2 92.01(10)
C3 Mo1 C2 33.72(9)

loop_
_geom_bond_atom_site_label_1
_geom_bond_atom_site_label_2
_geom_bond_distance
C1 C5 1.418(3)
C1 C2 1.421(4)
C1 C6 1.497(4)
C1 Mo1 2.394(2)
C2 C3 1.407(4)
C2 C7 1.507(4)
C2 Mo1 2.428(2)
C3 C4 1.425(4)
C3 C8 1.498(3)
C3 Mo1 2.424(2)
C4 C5 1.408(3)
C4 C9 1.504(4)
C4 Mo1 2.344(2)
C5 C10 1.498(4)
C5 Mo1 2.337(2)
C6 H6A 0.9600
C6 H6B 0.9600
C6 H6C 0.9600
C7 H7A 0.9600
C7 H7B 0.9600
C7 H7C 0.9600
C8 H8A 0.9600
C8 H8B 0.9600
C8 H8C 0.9600
C9 H9A 0.9600
C9 H9B 0.9600
C9 H9C 0.9600
C10 H10A 0.9600
C10 H10B 0.9600
C10 H10C 0.9600
C11 C12 1.362(4)
C11 Mo1 2.415(3)
C11 H11A 0.92(3)
C11 H11B 0.94(3)
C12 C13 1.414(4)
C12 Mo1 2.329(2)
C12 H12 0.93(3)
C13 Si1 1.864(3)
C13 Mo1 2.298(2)
C13 H13 0.93(3)
C14 Si1 1.858(3)
C14 H14A 0.9600
C14 H14B 0.9600
C14 H14C 0.9600
C15 Si1 1.868(3)
C15 H15A 0.9600
C15 H15B 0.9600
C15 H15C 0.9600
C16 Si1 1.850(3)
C16 H16A 0.9600
C16 H16B 0.9600
C16 H16C 0.9600
C17 C18 1.549(4)
C17 Mo1 2.275(3)
C17 H17A 0.95(2)
C17 H17B 0.95(3)
C18 C20 1.498(4)
C18 C19 1.531(4)
C18 C21 1.533(4)
C19 H19A 0.9600
C19 H19B 0.9600
C19 H19C 0.9600
C20 H20A 0.9600
C20 H20B 0.9600
C20 H20C 0.9600
C21 H21A 0.9600
C21 H21B 0.9600
C21 H21C 0.9600
N1 O1 1.210(3)
N1 Mo1 1.764(2)

loop_
_geom_torsion_atom_site_label_1
_geom_torsion_atom_site_label_2
_geom_torsion_atom_site_label_3
_geom_torsion_atom_site_label_4
_geom_torsion
C5 C1 C2 C3 2.0(3)
C6 C1 C2 C3 -168.0(2)
Mo1 C1 C2 C3 64.59(17)
C5 C1 C2 C7 176.3(2)
C6 C1 C2 C7 6.2(4)
Mo1 C1 C2 C7 -121.2(3)
C5 C1 C2 Mo1 -62.54(17)
C6 C1 C2 Mo1 127.4(3)
C1 C2 C3 C4 -2.5(3)
C7 C2 C3 C4 -176.7(2)
Mo1 C2 C3 C4 61.11(17)
C1 C2 C3 C8 170.2(2)
C7 C2 C3 C8 -4.0(4)
Mo1 C2 C3 C8 -126.1(3)
C1 C2 C3 Mo1 -63.64(17)
C7 C2 C3 Mo1 122.2(3)
C2 C3 C4 C5 2.1(3)
C8 C3 C4 C5 -170.8(2)
Mo1 C3 C4 C5 65.59(17)
C2 C3 C4 C9 173.0(2)
C8 C3 C4 C9 0.1(4)
Mo1 C3 C4 C9 -123.5(3)
C2 C3 C4 Mo1 -63.51(17)
C8 C3 C4 Mo1 123.6(2)
C3 C4 C5 C1 -0.8(3)
C9 C4 C5 C1 -171.7(2)
Mo1 C4 C5 C1 67.11(17)
C3 C4 C5 C10 173.0(2)
C9 C4 C5 C10 2.1(4)
Mo1 C4 C5 C10 -119.1(3)
C3 C4 C5 Mo1 -67.91(17)
C9 C4 C5 Mo1 121.1(3)
C2 C1 C5 C4 -0.8(3)
C6 C1 C5 C4 169.3(2)
Mo1 C1 C5 C4 -65.76(17)
C2 C1 C5 C10 -174.5(3)
C6 C1 C5 C10 -4.4(4)
Mo1 C1 C5 C10 120.5(3)
C2 C1 C5 Mo1 65.00(17)
C6 C1 C5 Mo1 -124.9(3)
Mo1 C11 C12 C13 -57.5(2)
C11 C12 C13 Si1 -178.0(2)
Mo1 C12 C13 Si1 121.74(18)
C11 C12 C13 Mo1 60.3(2)
Mo1 C17 C18 C20 -50.1(4)
Mo1 C17 C18 C19 73.0(3)
Mo1 C17 C18 C21 -170.0(2)
C12 C13 Si1 C16 -120.4(2)
Mo1 C13 Si1 C16 -29.8(2)
C12 C13 Si1 C14 0.1(3)
Mo1 C13 Si1 C14 90.7(2)
C12 C13 Si1 C15 117.9(2)
Mo1 C13 Si1 C15 -151.48(18)
O1 N1 Mo1 C17 -129.3(13)
O1 N1 Mo1 C13 97.5(13)
O1 N1 Mo1 C12 133.1(13)
O1 N1 Mo1 C5 -9.0(14)
O1 N1 Mo1 C4 -42.9(14)
O1 N1 Mo1 C1 16.6(14)
O1 N1 Mo1 C11 157.1(13)
O1 N1 Mo1 C3 -52.1(14)
O1 N1 Mo1 C2 0.6(15)
C18 C17 Mo1 N1 -25.8(2)
C18 C17 Mo1 C13 68.2(3)
C18 C17 Mo1 C12 66.6(2)
C18 C17 Mo1 C5 -118.8(2)
C18 C17 Mo1 C4 -127.6(2)
C18 C17 Mo1 C1 -158.7(2)
C18 C17 Mo1 C11 91.4(2)
C18 C17 Mo1 C3 -162.1(2)
C18 C17 Mo1 C2 178.5(2)
C12 C13 Mo1 N1 90.63(16)
Si1 C13 Mo1 N1 -25.25(17)
C12 C13 Mo1 C17 -2.6(2)
Si1 C13 Mo1 C17 -118.50(16)
Si1 C13 Mo1 C12 -115.9(2)
C12 C13 Mo1 C5 -176.35(16)
Si1 C13 Mo1 C5 67.77(17)
C12 C13 Mo1 C4 -158.64(16)
Si1 C13 Mo1 C4 85.5(2)
C12 C13 Mo1 C1 -152.35(17)
Si1 C13 Mo1 C1 91.77(17)
C12 C13 Mo1 C11 -28.19(16)
Si1 C13 Mo1 C11 -144.1(2)
C12 C13 Mo1 C3 -114.92(16)
Si1 C13 Mo1 C3 129.20(15)
C12 C13 Mo1 C2 -119.66(16)
Si1 C13 Mo1 C2 124.46(16)
C11 C12 Mo1 N1 138.5(2)
C13 C12 Mo1 N1 -90.83(16)
C11 C12 Mo1 C17 47.4(2)
C13 C12 Mo1 C17 178.07(16)
C11 C12 Mo1 C13 -130.7(3)
C11 C12 Mo1 C5 -125.0(2)
C13 C12 Mo1 C5 5.7(2)
C11 C12 Mo1 C4 -57.0(4)
C13 C12 Mo1 C4 73.7(4)
C11 C12 Mo1 C1 -101.0(2)
C13 C12 Mo1 C1 29.68(18)
C13 C12 Mo1 C11 130.7(3)
C11 C12 Mo1 C3 -36.6(2)
C13 C12 Mo1 C3 94.04(18)
C11 C12 Mo1 C2 -64.7(2)
C13 C12 Mo1 C2 65.99(17)
C4 C5 Mo1 N1 -107.63(16)
C1 C5 Mo1 N1 137.72(15)
C10 C5 Mo1 N1 13.8(2)
C4 C5 Mo1 C17 -15.41(19)
C1 C5 Mo1 C17 -130.06(15)
C10 C5 Mo1 C17 106.0(2)
C4 C5 Mo1 C13 159.30(15)
C1 C5 Mo1 C13 44.65(16)
C10 C5 Mo1 C13 -79.3(2)
C4 C5 Mo1 C12 155.86(17)
C1 C5 Mo1 C12 41.2(2)
C10 C5 Mo1 C12 -82.7(3)
C1 C5 Mo1 C4 -114.7(2)
C10 C5 Mo1 C4 121.5(3)
C4 C5 Mo1 C1 114.7(2)
C10 C5 Mo1 C1 -123.9(3)
C4 C5 Mo1 C11 96.7(2)
C1 C5 Mo1 C11 -17.9(3)
C10 C5 Mo1 C11 -141.8(2)
C4 C5 Mo1 C3 37.90(15)
C1 C5 Mo1 C3 -76.75(16)
C10 C5 Mo1 C3 159.3(3)
C4 C5 Mo1 C2 78.08(17)
C1 C5 Mo1 C2 -36.58(15)
C10 C5 Mo1 C2 -160.5(3)
C5 C4 Mo1 N1 76.68(16)
C3 C4 Mo1 N1 -168.74(15)
C9 C4 Mo1 N1 -44.7(2)
C5 C4 Mo1 C17 166.70(17)
C3 C4 Mo1 C17 -78.72(16)
C9 C4 Mo1 C17 45.3(2)
C5 C4 Mo1 C13 -30.6(2)
C3 C4 Mo1 C13 83.99(19)
C9 C4 Mo1 C13 -151.9(2)
C5 C4 Mo1 C12 -87.5(4)
C3 C4 Mo1 C12 27.1(4)
C9 C4 Mo1 C12 151.2(3)
C3 C4 Mo1 C5 114.6(2)
C9 C4 Mo1 C5 -121.4(3)
C5 C4 Mo1 C1 -37.94(15)
C3 C4 Mo1 C1 76.63(16)
C9 C4 Mo1 C1 -159.3(3)
C5 C4 Mo1 C11 -130.08(18)
C3 C4 Mo1 C11 -15.5(2)
C9 C4 Mo1 C11 108.6(2)
C5 C4 Mo1 C3 -114.6(2)
C9 C4 Mo1 C3 124.1(3)
C5 C4 Mo1 C2 -78.82(17)
C3 C4 Mo1 C2 35.76(14)
C9 C4 Mo1 C2 159.8(3)
C5 C1 Mo1 N1 -49.00(17)
C2 C1 Mo1 N1 -165.56(15)
C6 C1 Mo1 N1 71.2(3)
C5 C1 Mo1 C17 75.7(2)
C2 C1 Mo1 C17 -40.9(2)
C6 C1 Mo1 C17 -164.1(2)
C5 C1 Mo1 C13 -136.92(16)
C2 C1 Mo1 C13 106.52(16)
C6 C1 Mo1 C13 -16.7(3)
C5 C1 Mo1 C12 -153.89(15)
C2 C1 Mo1 C12 89.55(17)
C6 C1 Mo1 C12 -33.7(3)
C2 C1 Mo1 C5 -116.6(2)
C6 C1 Mo1 C5 120.2(3)
C5 C1 Mo1 C4 38.12(14)
C2 C1 Mo1 C4 -78.44(16)
C6 C1 Mo1 C4 158.3(3)
C5 C1 Mo1 C11 169.79(15)
C2 C1 Mo1 C11 53.23(18)
C6 C1 Mo1 C11 -70.0(3)
C5 C1 Mo1 C3 79.75(16)
C2 C1 Mo1 C3 -36.81(15)
C6 C1 Mo1 C3 -160.1(3)
C5 C1 Mo1 C2 116.6(2)
C6 C1 Mo1 C2 -123.3(3)
C12 C11 Mo1 N1 -47.6(2)
C12 C11 Mo1 C17 -130.9(2)
C12 C11 Mo1 C13 30.03(17)
C12 C11 Mo1 C5 105.0(2)
C12 C11 Mo1 C4 161.83(17)
C12 C11 Mo1 C1 93.8(2)
C12 C11 Mo1 C3 152.82(18)
C12 C11 Mo1 C2 120.68(19)
C2 C3 Mo1 N1 133.33(16)
C4 C3 Mo1 N1 15.9(2)
C8 C3 Mo1 N1 -103.4(3)
C2 C3 Mo1 C17 -145.37(17)
C4 C3 Mo1 C17 97.18(16)
C8 C3 Mo1 C17 -22.1(2)
C2 C3 Mo1 C13 -8.56(19)
C4 C3 Mo1 C13 -126.01(15)
C8 C3 Mo1 C13 114.7(2)
C2 C3 Mo1 C12 -53.65(19)
C4 C3 Mo1 C12 -171.10(14)
C8 C3 Mo1 C12 69.6(3)
C2 C3 Mo1 C5 79.24(16)
C4 C3 Mo1 C5 -38.21(15)
C8 C3 Mo1 C5 -157.5(3)
C2 C3 Mo1 C4 117.5(2)
C8 C3 Mo1 C4 -119.3(3)
C2 C3 Mo1 C1 37.43(14)
C4 C3 Mo1 C1 -80.02(16)
C8 C3 Mo1 C1 160.7(3)
C2 C3 Mo1 C11 -73.32(16)
C4 C3 Mo1 C11 169.23(16)
C8 C3 Mo1 C11 50.0(3)
C4 C3 Mo1 C2 -117.5(2)
C8 C3 Mo1 C2 123.3(3)
C3 C2 Mo1 N1 -89.9(2)
C1 C2 Mo1 N1 25.9(3)
C7 C2 Mo1 N1 147.3(2)
C3 C2 Mo1 C17 36.18(17)
C1 C2 Mo1 C17 151.96(16)
C7 C2 Mo1 C17 -86.7(3)
C3 C2 Mo1 C13 172.99(15)
C1 C2 Mo1 C13 -71.23(16)
C7 C2 Mo1 C13 50.1(3)
C3 C2 Mo1 C12 140.86(15)
C1 C2 Mo1 C12 -103.36(16)
C7 C2 Mo1 C12 18.0(3)
C3 C2 Mo1 C5 -78.58(16)
C1 C2 Mo1 C5 37.20(14)
C7 C2 Mo1 C5 158.6(3)
C3 C2 Mo1 C4 -36.84(14)
C1 C2 Mo1 C4 78.94(16)
C7 C2 Mo1 C4 -159.7(3)
C3 C2 Mo1 C1 -115.8(2)
C7 C2 Mo1 C1 121.4(3)
C3 C2 Mo1 C11 111.07(16)
C1 C2 Mo1 C11 -133.14(16)
C7 C2 Mo1 C11 -11.8(3)
C1 C2 Mo1 C3 115.8(2)
C7 C2 Mo1 C3 -122.9(3)
